data_1533157
loop_
_publ_author_name
'Fedorchuk, A.'
'Prots', Yu.'
'Schmidt, M.'
'Schnelle, W.'
'Schwarz, U.'
'Grin', Yu.'
'Burkhardt, U.'

_publ_section_title
;
 Novel derivatives of the Ca In2 type of structure: Yb1+x Mg1-x Ga4 (0 <=
 x <= 0.058) and Y Li Ga4
;
_journal_name_full 'Zeitschrift fuer Anorganische und Allgemeine Chemie'
_journal_page_first 2470
_journal_page_last 2478
_journal_volume 629
_journal_year 2003
_chemical_formula_sum 'Ga4 Li Y'
_chemical_name_systematic 'Y Li Ga4'
_space_group_IT_number 187
_symmetry_space_group_name_Hall 'P -6 2'
_symmetry_space_group_name_H-M 'P -6 m 2'
_cell_angle_alpha 90
_cell_angle_beta 90
_cell_angle_gamma 120
_cell_formula_units_Z 1
_cell_length_a 4.3168
_cell_length_b 4.3168
_cell_length_c 6.8716
_cell_volume 110.895
_citation_journal_id_ASTM ZAACAB
_cod_data_source_file Fedorchuk_ZAACAB_2003_1099.cif
_cod_data_source_block Ga4Li1Y1
_cod_original_cell_volume 110.8951
_cod_original_formula_sum 'Ga4 Li1 Y1'
_cod_database_code 1533157

loop_
_symmetry_equiv_pos_as_xyz
x,y,z
-x+y,-x,-z
-y,x-y,z
x,y,-z
-x+y,-x,z
-y,x-y,-z
-y,-x,-z
-x+y,y,z
x,x-y,-z
-y,-x,z
-x+y,y,-z
x,x-y,z

loop_
_atom_site_label
_atom_site_type_symbol
_atom_site_fract_x
_atom_site_fract_y
_atom_site_fract_z
_atom_site_occupancy
_atom_site_U_iso_or_equiv
Ga2 Ga 0.6667 0.3333 0.22249 1 0.0
Ga1 Ga 0.3333 0.6667 0.30839 1 0.0
Y1 Y 0 0 0 1 0.0
Li1 Li 0 0 0.5 1 0.0
